data_1524179
loop_
_publ_author_name
'Cadee, M.C.'
'Prodan, A.'

_publ_section_title
;
 Tripeling of the short axis in the Hollandite structure
;
_journal_name_full 'Materials Research Bulletin'
_journal_page_first 613
_journal_page_last 618
_journal_volume 14
_journal_year 1979
_chemical_formula_sum 'Ba3.685 Cr7.315 O44 Ru14.685'
_chemical_name_systematic 'Ba3.685 Ru14.685 Cr7.315 O44'
_space_group_IT_number 75
_symmetry_space_group_name_Hall 'P 4'
_symmetry_space_group_name_H-M 'P 4'
_cell_angle_alpha 90
_cell_angle_beta 90
_cell_angle_gamma 90
_cell_formula_units_Z 1
_cell_length_a 9.888
_cell_length_b 9.888
_cell_length_c 9.121
_cell_volume 891.783
_citation_journal_id_ASTM MRBUAC
_cod_data_source_file Cadee_MRBUAC_1979_391.cif
_cod_data_source_block Ba3.685Cr7.315O44Ru14.685
_cod_original_cell_volume 891.7833
_cod_database_code 1524179

loop_
_symmetry_equiv_pos_as_xyz
x,y,z
-y,x,z
-x,-y,z
y,-x,z

loop_
_atom_site_label
_atom_site_type_symbol
_atom_site_fract_x
_atom_site_fract_y
_atom_site_fract_z
_atom_site_occupancy
_atom_site_U_iso_or_equiv
Cr2 Cr+3 0.667 0.848 0.8333 0.9144 0.0
Ru4 Ru+4 0.667 0.848 0.5 0.9178 0.0
O6 O-2 0.708 0.652 0.5 1 0.0
Cr1 Cr+3 0.167 0.348 0.6667 0.9144 0.0
Ru1 Ru+4 0.167 0.348 0 0.9178 0.0
O5 O-2 0.208 0.152 0.3333 1 0.0
O10 O-2 0.708 0.652 0.8333 1 0.0
O2 O-2 0.152 0.542 0 1 0.0
Ba4 Ba+2 0 0 0.8333 0.9212 0.0
O4 O-2 0.652 0.042 0.1667 1 0.0
O11 O-2 0.652 0.042 0.8333 1 0.0
O3 O-2 0.708 0.652 0.1667 1 0.0
Ru2 Ru+4 0.667 0.848 0.1667 0.9178 0.0
Ba3 Ba+2 0.5 0.5 0.6667 0.9212 0.0
Ba1 Ba+2 0.5 0.5 0.3333 0.9212 0.0
O8 O-2 0.208 0.152 0.6667 1 0.0
O1 O-2 0.208 0.152 0 1 0.0
Ru3 Ru+4 0.167 0.348 0.3333 0.9178 0.0
O9 O-2 0.152 0.542 0.6667 1 0.0
Ba2 Ba+2 0 0 0.5 0.9212 0.0
O7 O-2 0.652 0.042 0.5 1 0.0
